data_7217870
loop_
_publ_author_name
'Leyssens, T.'
'Tumanova, N.'
'Robeyns, K.'
'Candoni, N.'
'Veesler, S.'

_publ_section_title
;
 Solution cocrystallization, an effective tool to explore the variety of
 cocrystal systems: caffeine/dicarboxylic acid cocrystals
;
_journal_issue 41
_journal_name_full CrystEngComm
_journal_page_first 9603
_journal_paper_doi 10.1039/C4CE01495B
_journal_volume 16
_journal_year 2014
_chemical_formula_moiety '2(C8 H10 N4 O2), C5 H6 O4'
_chemical_formula_sum 'C21 H26 N8 O8'
_chemical_formula_weight 518.50
_chemical_name_systematic
;
 ?
;
_space_group_crystal_system monoclinic
_space_group_IT_number 14
_space_group_name_Hall '-P 2yn'
_space_group_name_H-M_alt 'P 1 21/n 1'
_symmetry_space_group_name_Hall '-P 2yn'
_symmetry_space_group_name_H-M 'P 1 21/n 1'
_atom_sites_solution_hydrogens geom
_audit_creation_method SHELXL-2014
_cell_angle_alpha 90
_cell_angle_beta 92.437(3)
_cell_angle_gamma 90
_cell_formula_units_Z 4
_cell_length_a 8.5926(3)
_cell_length_b 18.4382(7)
_cell_length_c 14.9164(5)
_cell_measurement_reflns_used 8242
_cell_measurement_temperature 150(2)
_cell_measurement_theta_max 25.2035
_cell_measurement_theta_min 2.8998
_cell_volume 2361.10(15)
_computing_cell_refinement
;
CrysAlisPro, Agilent Technologies,
Version 1.171.36.21 (release 14-08-2012 CrysAlis171 .NET)
(compiled Sep 14 2012,17:21:16)
;
_computing_data_collection MAR
_computing_data_reduction
;
CrysAlisPro, Agilent Technologies,
Version 1.171.36.21 (release 14-08-2012 CrysAlis171 .NET)
(compiled Sep 14 2012,17:21:16)
;
_computing_molecular_graphics 'MERCURY (Macrae et al., 2008)'
_computing_publication_material
;

'MERCURY (Macrae et al., 2008), Platon (Spek, 2009)'



;
_computing_structure_refinement 'SHELXL-2014 (Sheldrick, 2014)'
_computing_structure_solution 'SHELXS-97 (Sheldrick, 1990)'
_diffrn_ambient_temperature 150(2)
_diffrn_measured_fraction_theta_full 0.986
_diffrn_measured_fraction_theta_max 0.985
_diffrn_measurement_device_type 'MAR345 image plate'
_diffrn_measurement_method '150 images, \D\F 1.5\% '
_diffrn_radiation_monochromator 'Xenocs Fox3D mirror'
_diffrn_radiation_source 'Rigaku UltraX 18 rotating anode'
_diffrn_radiation_type MoK\a
_diffrn_radiation_wavelength 0.71073
_diffrn_reflns_av_R_equivalents 0.0786
_diffrn_reflns_av_unetI/netI 0.0516
_diffrn_reflns_Laue_measured_fraction_full 0.986
_diffrn_reflns_Laue_measured_fraction_max 0.985
_diffrn_reflns_limit_h_max 10
_diffrn_reflns_limit_h_min -10
_diffrn_reflns_limit_k_max 22
_diffrn_reflns_limit_k_min -22
_diffrn_reflns_limit_l_max 17
_diffrn_reflns_limit_l_min -17
_diffrn_reflns_number 18835
_diffrn_reflns_point_group_measured_fraction_full 0.986
_diffrn_reflns_point_group_measured_fraction_max 0.985
_diffrn_reflns_theta_full 25.240
_diffrn_reflns_theta_max 25.257
_diffrn_reflns_theta_min 2.906
_exptl_absorpt_coefficient_mu 0.114
_exptl_absorpt_correction_T_max 1.00000
_exptl_absorpt_correction_T_min 0.92387
_exptl_absorpt_correction_type multi-scan
_exptl_absorpt_process_details
;
CrysAlisPro, Agilent Technologies,
Version 1.171.36.21 (release 14-08-2012 CrysAlis171 .NET)
(compiled Sep 14 2012,17:21:16)
Empirical absorption correction using spherical harmonics,
 implemented in SCALE3 ABSPACK scaling algorithm.
;
_exptl_crystal_colour colourless
_exptl_crystal_density_diffrn 1.459
_exptl_crystal_description block
_exptl_crystal_F_000 1088
_exptl_crystal_size_max 0.22
_exptl_crystal_size_mid 0.11
_exptl_crystal_size_min 0.11
_refine_diff_density_max 0.584
_refine_diff_density_min -0.296
_refine_diff_density_rms 0.067
_refine_ls_extinction_method none
_refine_ls_goodness_of_fit_ref 1.050
_refine_ls_hydrogen_treatment constr
_refine_ls_matrix_type full
_refine_ls_number_parameters 343
_refine_ls_number_reflns 4215
_refine_ls_number_restraints 0
_refine_ls_restrained_S_all 1.050
_refine_ls_R_factor_all 0.0812
_refine_ls_R_factor_gt 0.0646
_refine_ls_shift/su_max 0.000
_refine_ls_shift/su_mean 0.000
_refine_ls_structure_factor_coef Fsqd
_refine_ls_weighting_details 'w=1/[\s^2^(Fo^2^)+(0.0773P)^2^+3.9213P] where P=(Fo^2^+2Fc^2^)/3'
_refine_ls_weighting_scheme calc
_refine_ls_wR_factor_gt 0.1674
_refine_ls_wR_factor_ref 0.1798
_reflns_Friedel_coverage 0.000
_reflns_number_gt 3338
_reflns_number_total 4215
_reflns_threshold_expression 'I > 2\s(I)'
_cod_data_source_file c4ce01495b2.cif
_cod_data_source_block tlmo035
_cod_depositor_comments 'Adding full bibliography for 7217867--7217872.cif.'
_cod_database_code 7217870
_shelx_space_group_comment
;
The symmetry employed for this shelxl refinement is uniquely defined
by the following loop, which should always be used as a source of
symmetry information in preference to the above space-group names.
They are only intended as comments.
;
_shelxl_version_number 2014-3

loop_
_space_group_symop_operation_xyz
'x, y, z'
'-x+1/2, y+1/2, -z+1/2'
'-x, -y, -z'
'x-1/2, -y-1/2, z-1/2'

loop_
_atom_site_label
_atom_site_type_symbol
_atom_site_fract_x
_atom_site_fract_y
_atom_site_fract_z
_atom_site_U_iso_or_equiv
_atom_site_adp_type
_atom_site_occupancy
_atom_site_site_symmetry_order
_atom_site_calc_flag
_atom_site_refinement_flags_posn
_atom_site_refinement_flags_adp
N1 N 0.4894(3) 0.35727(14) 0.33343(16) 0.0253(6) Uani 1 1 d . .
C2 C 0.4476(4) 0.38324(17) 0.4127(2) 0.0271(7) Uani 1 1 d . .
H2 H 0.3754 0.4218 0.4186 0.033 Uiso 1 1 calc R U
N3 N 0.5177(3) 0.34945(14) 0.48242(16) 0.0244(6) Uani 1 1 d . .
C4 C 0.6139(3) 0.29768(16) 0.44693(18) 0.0220(6) Uani 1 1 d . .
C5 C 0.5926(3) 0.30366(16) 0.35598(19) 0.0220(6) Uani 1 1 d . .
N6 N 0.6686(3) 0.25966(14) 0.29736(15) 0.0247(6) Uani 1 1 d . .
C7 C 0.7718(3) 0.20804(17) 0.33113(19) 0.0249(6) Uani 1 1 d . .
N8 N 0.7946(3) 0.20461(14) 0.42454(16) 0.0252(6) Uani 1 1 d . .
C9 C 0.7215(3) 0.24814(16) 0.48884(19) 0.0227(6) Uani 1 1 d . .
C10 C 0.4903(4) 0.3636(2) 0.5771(2) 0.0351(8) Uani 1 1 d . .
H10A H 0.5808 0.3887 0.6047 0.053 Uiso 1 1 calc R U
H10B H 0.4743 0.3176 0.6082 0.053 Uiso 1 1 calc R U
H10C H 0.3976 0.3941 0.5816 0.053 Uiso 1 1 calc R U
C11 C 0.6359(4) 0.26524(19) 0.19983(19) 0.0315(7) Uani 1 1 d . .
H11A H 0.6872 0.2252 0.1695 0.047 Uiso 1 1 calc R U
H11B H 0.6756 0.3116 0.1781 0.047 Uiso 1 1 calc R U
H11C H 0.5232 0.2626 0.1871 0.047 Uiso 1 1 calc R U
O12 O 0.8406(3) 0.16727(12) 0.28219(14) 0.0328(5) Uani 1 1 d . .
C13 C 0.9028(4) 0.14896(19) 0.4596(2) 0.0370(8) Uani 1 1 d . .
H13A H 1.0100 0.1664 0.4560 0.055 Uiso 1 1 calc R U
H13B H 0.8894 0.1046 0.4240 0.055 Uiso 1 1 calc R U
H13C H 0.8812 0.1387 0.5223 0.055 Uiso 1 1 calc R U
O14 O 0.7539(2) 0.24212(12) 0.56903(13) 0.0284(5) Uani 1 1 d . .
N15 N 0.4390(3) 0.10896(14) 0.71616(16) 0.0264(6) Uani 1 1 d . .
C16 C 0.5428(4) 0.16338(18) 0.7101(2) 0.0314(7) Uani 1 1 d . .
H16 H 0.5765 0.1818 0.6547 0.038 Uiso 1 1 calc R U
N17 N 0.5942(3) 0.18909(15) 0.79085(17) 0.0294(6) Uani 1 1 d . .
C18 C 0.5189(3) 0.14791(16) 0.85433(19) 0.0219(6) Uani 1 1 d . .
C19 C 0.4257(3) 0.10036(16) 0.80544(18) 0.0218(6) Uani 1 1 d . .
N20 N 0.3322(3) 0.05111(13) 0.84631(15) 0.0226(5) Uani 1 1 d . .
C21 C 0.3319(3) 0.04817(16) 0.9387(2) 0.0248(6) Uani 1 1 d . .
N22 N 0.4303(3) 0.09625(14) 0.98635(15) 0.0238(5) Uani 1 1 d . .
C23 C 0.5302(3) 0.14809(17) 0.94955(19) 0.0246(6) Uani 1 1 d . .
C24 C 0.6917(4) 0.25280(18) 0.8048(2) 0.0339(8) Uani 1 1 d . .
H24A H 0.7628 0.2572 0.7555 0.051 Uiso 1 1 calc R U
H24B H 0.7522 0.2480 0.8617 0.051 Uiso 1 1 calc R U
H24C H 0.6259 0.2961 0.8068 0.051 Uiso 1 1 calc R U
C25 C 0.2280(4) 0.00252(17) 0.7940(2) 0.0275(7) Uani 1 1 d . .
H25A H 0.2233 0.0178 0.7310 0.041 Uiso 1 1 calc R U
H25B H 0.1234 0.0046 0.8177 0.041 Uiso 1 1 calc R U
H25C H 0.2677 -0.0472 0.7984 0.041 Uiso 1 1 calc R U
O26 O 0.2487(3) 0.00506(12) 0.97694(14) 0.0313(5) Uani 1 1 d . .
C27 C 0.4304(4) 0.09348(18) 1.08489(19) 0.0302(7) Uani 1 1 d . .
H27A H 0.3746 0.1357 1.1073 0.045 Uiso 1 1 calc R U
H27B H 0.5380 0.0939 1.1094 0.045 Uiso 1 1 calc R U
H27C H 0.3786 0.0490 1.1036 0.045 Uiso 1 1 calc R U
O28 O 0.6136(3) 0.18740(12) 0.99760(14) 0.0322(5) Uani 1 1 d . .
C31 C 0.3927(4) 0.0899(2) 0.4933(2) 0.0353(8) Uani 1 1 d . .
O32 O 0.4741(4) 0.14199(17) 0.50460(17) 0.0640(10) Uani 1 1 d . .
O33 O 0.3325(3) 0.05258(14) 0.55957(15) 0.0435(7) Uani 1 1 d . .
H33 H 0.3517 0.0741 0.6084 0.065 Uiso 1 1 calc R U
C34 C 0.3531(4) 0.06082(18) 0.4005(2) 0.0315(7) Uani 1 1 d . .
C35 C 0.4497(4) 0.0902(2) 0.3280(2) 0.0377(8) Uani 1 1 d . .
H35A H 0.4215 0.0658 0.2713 0.057 Uiso 1 1 calc R U
H35B H 0.5601 0.0819 0.3436 0.057 Uiso 1 1 calc R U
H35C H 0.4307 0.1424 0.3215 0.057 Uiso 1 1 calc R U
C36 C 0.2399(4) 0.01239(19) 0.3914(2) 0.0342(8) Uani 1 1 d . .
H36 H 0.1881 -0.0012 0.4439 0.041 Uiso 1 1 calc R U
C37 C 0.1870(4) -0.02270(19) 0.3047(2) 0.0328(8) Uani 1 1 d . .
O38 O 0.2175(3) -0.00306(16) 0.22986(17) 0.0525(8) Uani 1 1 d . .
O39 O 0.1008(3) -0.07905(13) 0.32047(14) 0.0379(6) Uani 1 1 d . .
H39 H 0.0783 -0.1006 0.2720 0.057 Uiso 1 1 calc R U

loop_
_atom_site_aniso_label
_atom_site_aniso_U_11
_atom_site_aniso_U_22
_atom_site_aniso_U_33
_atom_site_aniso_U_23
_atom_site_aniso_U_13
_atom_site_aniso_U_12
N1 0.0285(13) 0.0234(13) 0.0238(13) 0.0028(10) -0.0018(10) 0.0009(11)
C2 0.0295(16) 0.0262(16) 0.0256(15) 0.0008(12) 0.0006(12) 0.0017(13)
N3 0.0274(13) 0.0256(14) 0.0203(12) 0.0009(10) 0.0027(10) 0.0003(11)
C4 0.0245(15) 0.0216(15) 0.0200(14) -0.0003(11) 0.0031(11) -0.0023(12)
C5 0.0240(15) 0.0204(15) 0.0217(14) 0.0006(11) 0.0015(11) -0.0045(12)
N6 0.0279(13) 0.0265(14) 0.0196(12) -0.0013(10) 0.0016(10) -0.0030(11)
C7 0.0259(15) 0.0251(16) 0.0240(15) -0.0007(12) 0.0043(12) -0.0059(12)
N8 0.0288(13) 0.0236(13) 0.0235(13) 0.0033(10) 0.0041(10) 0.0026(11)
C9 0.0268(15) 0.0215(15) 0.0201(14) 0.0027(11) 0.0034(11) -0.0016(12)
C10 0.0416(19) 0.042(2) 0.0221(16) -0.0006(14) 0.0057(13) 0.0123(16)
C11 0.0358(18) 0.0414(19) 0.0171(14) -0.0022(13) -0.0011(12) -0.0023(15)
O12 0.0392(13) 0.0313(13) 0.0285(12) -0.0075(10) 0.0094(10) 0.0014(10)
C13 0.045(2) 0.0306(19) 0.0364(18) 0.0080(14) 0.0084(15) 0.0133(15)
O14 0.0342(12) 0.0310(12) 0.0200(11) 0.0042(9) 0.0008(8) 0.0021(9)
N15 0.0368(15) 0.0254(14) 0.0169(12) -0.0019(10) -0.0010(10) -0.0005(11)
C16 0.0386(18) 0.0326(18) 0.0231(15) -0.0017(13) 0.0042(13) 0.0018(14)
N17 0.0284(14) 0.0291(15) 0.0309(14) 0.0001(11) 0.0035(11) 0.0002(11)
C18 0.0233(15) 0.0212(15) 0.0214(14) -0.0015(11) 0.0017(11) 0.0020(11)
C19 0.0230(14) 0.0208(15) 0.0215(14) -0.0010(11) -0.0011(11) 0.0021(11)
N20 0.0257(13) 0.0230(13) 0.0189(12) -0.0004(10) -0.0003(9) -0.0021(10)
C21 0.0261(15) 0.0218(15) 0.0265(15) -0.0020(12) -0.0001(12) 0.0027(12)
N22 0.0284(13) 0.0248(13) 0.0183(12) -0.0011(10) 0.0005(10) 0.0023(10)
C23 0.0259(15) 0.0256(16) 0.0223(15) -0.0046(12) -0.0007(12) 0.0056(12)
C24 0.0303(17) 0.0321(18) 0.0394(19) -0.0016(14) 0.0036(14) -0.0061(14)
C25 0.0296(16) 0.0252(16) 0.0273(15) -0.0030(12) -0.0025(12) -0.0054(13)
O26 0.0366(12) 0.0287(12) 0.0288(11) 0.0012(9) 0.0050(9) -0.0052(10)
C27 0.0397(18) 0.0327(18) 0.0180(14) 0.0000(13) 0.0000(12) 0.0036(14)
O28 0.0361(13) 0.0366(13) 0.0236(11) -0.0063(9) -0.0028(9) -0.0049(10)
C31 0.0415(19) 0.039(2) 0.0247(16) 0.0043(14) -0.0019(13) -0.0052(16)
O32 0.107(3) 0.0565(19) 0.0283(14) -0.0019(12) -0.0026(14) -0.0462(18)
O33 0.0597(16) 0.0438(15) 0.0266(12) -0.0074(11) -0.0035(11) -0.0202(13)
C34 0.0367(18) 0.0323(18) 0.0251(16) 0.0021(13) -0.0006(13) -0.0001(14)
C35 0.045(2) 0.043(2) 0.0254(16) -0.0009(14) 0.0056(14) -0.0147(16)
C36 0.0370(18) 0.0377(19) 0.0278(17) 0.0044(14) -0.0001(13) -0.0078(15)
C37 0.0381(18) 0.041(2) 0.0191(15) -0.0003(14) -0.0032(13) 0.0013(15)
O38 0.0690(19) 0.0555(18) 0.0322(14) -0.0015(12) -0.0047(12) -0.0315(15)
O39 0.0511(15) 0.0393(14) 0.0225(11) -0.0052(10) -0.0081(10) -0.0098(12)

loop_
_atom_type_symbol
_atom_type_description
_atom_type_scat_dispersion_real
_atom_type_scat_dispersion_imag
_atom_type_scat_source
C C 0.0033 0.0016 'International Tables Vol C Tables 4.2.6.8 and 6.1.1.4'
H H 0.0000 0.0000 'International Tables Vol C Tables 4.2.6.8 and 6.1.1.4'
N N 0.0061 0.0033 'International Tables Vol C Tables 4.2.6.8 and 6.1.1.4'
O O 0.0106 0.0060 'International Tables Vol C Tables 4.2.6.8 and 6.1.1.4'

loop_
_geom_angle_atom_site_label_1
_geom_angle_atom_site_label_2
_geom_angle_atom_site_label_3
_geom_angle
C2 N1 C5 103.8(2)
N3 C2 N1 113.1(3)
N3 C2 H2 123.4
N1 C2 H2 123.4
C2 N3 C4 106.3(2)
C2 N3 C10 125.6(3)
C4 N3 C10 128.0(3)
C5 C4 N3 105.5(3)
C5 C4 C9 123.0(3)
N3 C4 C9 131.4(3)
N1 C5 C4 111.3(3)
N1 C5 N6 126.3(3)
C4 C5 N6 122.4(3)
C5 N6 C7 119.2(2)
C5 N6 C11 120.7(3)
C7 N6 C11 120.0(2)
O12 C7 N6 121.8(3)
O12 C7 N8 121.2(3)
N6 C7 N8 117.0(3)
C7 N8 C9 126.9(3)
C7 N8 C13 116.5(3)
C9 N8 C13 116.6(2)
O14 C9 N8 121.5(3)
O14 C9 C4 127.2(3)
N8 C9 C4 111.3(2)
N3 C10 H10A 109.5
N3 C10 H10B 109.5
H10A C10 H10B 109.5
N3 C10 H10C 109.5
H10A C10 H10C 109.5
H10B C10 H10C 109.5
N6 C11 H11A 109.5
N6 C11 H11B 109.5
H11A C11 H11B 109.5
N6 C11 H11C 109.5
H11A C11 H11C 109.5
H11B C11 H11C 109.5
N8 C13 H13A 109.5
N8 C13 H13B 109.5
H13A C13 H13B 109.5
N8 C13 H13C 109.5
H13A C13 H13C 109.5
H13B C13 H13C 109.5
C16 N15 C19 103.7(2)
N15 C16 N17 113.2(3)
N15 C16 H16 123.4
N17 C16 H16 123.4
C16 N17 C18 105.7(3)
C16 N17 C24 125.2(3)
C18 N17 C24 128.6(3)
C19 C18 N17 105.3(2)
C19 C18 C23 123.1(3)
N17 C18 C23 131.6(3)
N15 C19 N20 126.3(3)
N15 C19 C18 112.1(3)
N20 C19 C18 121.6(3)
C19 N20 C21 119.7(2)
C19 N20 C25 121.6(2)
C21 N20 C25 118.7(2)
O26 C21 N20 121.1(3)
O26 C21 N22 121.7(3)
N20 C21 N22 117.2(3)
C21 N22 C23 126.6(2)
C21 N22 C27 117.5(2)
C23 N22 C27 116.0(2)
O28 C23 N22 121.5(3)
O28 C23 C18 126.8(3)
N22 C23 C18 111.8(3)
N17 C24 H24A 109.5
N17 C24 H24B 109.5
H24A C24 H24B 109.5
N17 C24 H24C 109.5
H24A C24 H24C 109.5
H24B C24 H24C 109.5
N20 C25 H25A 109.5
N20 C25 H25B 109.5
H25A C25 H25B 109.5
N20 C25 H25C 109.5
H25A C25 H25C 109.5
H25B C25 H25C 109.5
N22 C27 H27A 109.5
N22 C27 H27B 109.5
H27A C27 H27B 109.5
N22 C27 H27C 109.5
H27A C27 H27C 109.5
H27B C27 H27C 109.5
O32 C31 O33 123.7(3)
O32 C31 C34 121.5(3)
O33 C31 C34 114.8(3)
C31 O33 H33 109.5
C36 C34 C35 126.8(3)
C36 C34 C31 118.0(3)
C35 C34 C31 115.2(3)
C34 C35 H35A 109.5
C34 C35 H35B 109.5
H35A C35 H35B 109.5
C34 C35 H35C 109.5
H35A C35 H35C 109.5
H35B C35 H35C 109.5
C34 C36 C37 125.0(3)
C34 C36 H36 117.5
C37 C36 H36 117.5
O38 C37 O39 123.5(3)
O38 C37 C36 126.6(3)
O39 C37 C36 110.0(3)
C37 O39 H39 109.5

loop_
_geom_bond_atom_site_label_1
_geom_bond_atom_site_label_2
_geom_bond_distance
N1 C2 1.338(4)
N1 C5 1.361(4)
C2 N3 1.334(4)
C2 H2 0.9500
N3 C4 1.383(4)
N3 C10 1.465(4)
C4 C5 1.366(4)
C4 C9 1.425(4)
C5 N6 1.377(4)
N6 C7 1.382(4)
N6 C11 1.474(4)
C7 O12 1.218(4)
C7 N8 1.400(4)
N8 C9 1.417(4)
N8 C13 1.466(4)
C9 O14 1.221(3)
C10 H10A 0.9800
C10 H10B 0.9800
C10 H10C 0.9800
C11 H11A 0.9800
C11 H11B 0.9800
C11 H11C 0.9800
C13 H13A 0.9800
C13 H13B 0.9800
C13 H13C 0.9800
N15 C16 1.348(4)
N15 C19 1.351(4)
C16 N17 1.351(4)
C16 H16 0.9500
N17 C18 1.394(4)
N17 C24 1.453(4)
C18 C19 1.375(4)
C18 C23 1.419(4)
C19 N20 1.372(4)
N20 C21 1.379(4)
N20 C25 1.468(4)
C21 O26 1.226(4)
C21 N22 1.399(4)
N22 C23 1.411(4)
N22 C27 1.471(4)
C23 O28 1.228(4)
C24 H24A 0.9800
C24 H24B 0.9800
C24 H24C 0.9800
C25 H25A 0.9800
C25 H25B 0.9800
C25 H25C 0.9800
C27 H27A 0.9800
C27 H27B 0.9800
C27 H27C 0.9800
C31 O32 1.197(4)
C31 O33 1.327(4)
C31 C34 1.509(4)
O33 H33 0.8400
C34 C36 1.323(5)
C34 C35 1.493(4)
C35 H35A 0.9800
C35 H35B 0.9800
C35 H35C 0.9800
C36 C37 1.500(4)
C36 H36 0.9500
C37 O38 1.212(4)
C37 O39 1.304(4)
O39 H39 0.8400

loop_
_geom_torsion_atom_site_label_1
_geom_torsion_atom_site_label_2
_geom_torsion_atom_site_label_3
_geom_torsion_atom_site_label_4
_geom_torsion
C5 N1 C2 N3 0.0(3)
N1 C2 N3 C4 0.5(3)
N1 C2 N3 C10 -177.1(3)
C2 N3 C4 C5 -0.8(3)
C10 N3 C4 C5 176.8(3)
C2 N3 C4 C9 176.7(3)
C10 N3 C4 C9 -5.7(5)
C2 N1 C5 C4 -0.5(3)
C2 N1 C5 N6 179.4(3)
N3 C4 C5 N1 0.8(3)
C9 C4 C5 N1 -176.9(3)
N3 C4 C5 N6 -179.1(3)
C9 C4 C5 N6 3.2(5)
N1 C5 N6 C7 179.2(3)
C4 C5 N6 C7 -0.9(4)
N1 C5 N6 C11 -3.2(4)
C4 C5 N6 C11 176.7(3)
C5 N6 C7 O12 179.2(3)
C11 N6 C7 O12 1.6(4)
C5 N6 C7 N8 -1.0(4)
C11 N6 C7 N8 -178.5(3)
O12 C7 N8 C9 -179.4(3)
N6 C7 N8 C9 0.7(4)
O12 C7 N8 C13 -0.9(4)
N6 C7 N8 C13 179.2(3)
C7 N8 C9 O14 -177.6(3)
C13 N8 C9 O14 3.9(4)
C7 N8 C9 C4 1.3(4)
C13 N8 C9 C4 -177.2(3)
C5 C4 C9 O14 175.6(3)
N3 C4 C9 O14 -1.4(5)
C5 C4 C9 N8 -3.1(4)
N3 C4 C9 N8 179.8(3)
C19 N15 C16 N17 -0.2(4)
N15 C16 N17 C18 0.4(4)
N15 C16 N17 C24 -172.3(3)
C16 N17 C18 C19 -0.5(3)
C24 N17 C18 C19 172.0(3)
C16 N17 C18 C23 177.4(3)
C24 N17 C18 C23 -10.2(5)
C16 N15 C19 N20 179.8(3)
C16 N15 C19 C18 -0.2(3)
N17 C18 C19 N15 0.4(3)
C23 C18 C19 N15 -177.7(3)
N17 C18 C19 N20 -179.5(3)
C23 C18 C19 N20 2.4(4)
N15 C19 N20 C21 179.4(3)
C18 C19 N20 C21 -0.7(4)
N15 C19 N20 C25 -2.5(4)
C18 C19 N20 C25 177.4(3)
C19 N20 C21 O26 179.5(3)
C25 N20 C21 O26 1.3(4)
C19 N20 C21 N22 -0.6(4)
C25 N20 C21 N22 -178.7(3)
O26 C21 N22 C23 -179.7(3)
N20 C21 N22 C23 0.3(4)
O26 C21 N22 C27 -0.1(4)
N20 C21 N22 C27 179.9(3)
C21 N22 C23 O28 -179.2(3)
C27 N22 C23 O28 1.2(4)
C21 N22 C23 C18 1.1(4)
C27 N22 C23 C18 -178.5(2)
C19 C18 C23 O28 177.9(3)
N17 C18 C23 O28 0.4(5)
C19 C18 C23 N22 -2.5(4)
N17 C18 C23 N22 180.0(3)
O32 C31 C34 C36 -167.2(4)
O33 C31 C34 C36 13.8(5)
O32 C31 C34 C35 13.4(5)
O33 C31 C34 C35 -165.6(3)
C35 C34 C36 C37 0.2(6)
C31 C34 C36 C37 -179.2(3)
C34 C36 C37 O38 -14.8(6)
C34 C36 C37 O39 165.3(3)
